data_4088220
loop_
_publ_author_name
'Kinzhalov, Mikhail A.'
'Timofeeva, Svetlana A.'
'Luzyanin, Konstantin V.'
'Boyarskiy, Vadim P.'
'Yakimanskiy, Anton A.'
'Haukka, Matti'
'Kukushkin, Vadim Yu.'

_publ_section_title
;
 Palladium(II)-Mediated Addition of Benzenediamines to Isocyanides:
 Generation of Three Types of Diaminocarbene Ligands Depending on the
 Isomeric Structure of the Nucleophile
;
_journal_issue 2
_journal_name_full Organometallics
_journal_page_first 218
_journal_paper_doi 10.1021/acs.organomet.5b00936
_journal_volume 35
_journal_year 2016
_chemical_formula_moiety 'C22 H18 Cl6 N4 Pd, 2(C2 H3 N)'
_chemical_formula_sum 'C26 H24 Cl6 N6 Pd'
_chemical_formula_weight 739.61
_space_group_IT_number 14
_space_group_name_Hall '-P 2yn'
_space_group_name_H-M_alt 'P 1 21/n 1'
_symmetry_cell_setting monoclinic
_symmetry_space_group_name_Hall '-P 2yn'
_symmetry_space_group_name_H-M 'P 1 21/n 1'
_atom_sites_solution_hydrogens geom
_atom_sites_solution_primary direct
_atom_sites_solution_secondary difmap
_audit_creation_method SHELXL-97
_cell_angle_alpha 90.00
_cell_angle_beta 103.170(4)
_cell_angle_gamma 90.00
_cell_formula_units_Z 4
_cell_length_a 13.9639(8)
_cell_length_b 15.2591(9)
_cell_length_c 15.1561(9)
_cell_measurement_reflns_used 9916
_cell_measurement_temperature 120(2)
_cell_measurement_theta_max 30.69
_cell_measurement_theta_min 2.23
_cell_volume 3144.5(3)
_computing_cell_refinement 'SAINT (Bruker AXS, 2009)'
_computing_data_collection 'APEX2 (Bruker AXS, 2010)'
_computing_data_reduction 'SAINT (Bruker AXS, 2009)'
_computing_molecular_graphics 'CrystaMaker (CrystalMaker Software ltd., 2011)'
_computing_publication_material 'SHELXL-97 (Sheldrick, 2008)'
_computing_structure_refinement 'SHELXL-97 (Sheldrick, 2008)'
_computing_structure_solution 'SUPERFLIP (Palatinus & Chapuis, 2007)'
_diffrn_ambient_temperature 120(2)
_diffrn_detector_area_resol_mean 16
_diffrn_measured_fraction_theta_full 0.992
_diffrn_measured_fraction_theta_max 0.992
_diffrn_measurement_device '62mm x 62mm CCD camera on \k-goniostat'
_diffrn_measurement_device_type 'Bruker KAPPA APEX II DUO CCD'
_diffrn_measurement_method '\f scans and \w scans with \k offset'
_diffrn_radiation_monochromator 'curved graphite crystal'
_diffrn_radiation_source 'fine-focus sealed tube'
_diffrn_radiation_type MoK\a
_diffrn_radiation_wavelength 0.71073
_diffrn_reflns_av_R_equivalents 0.0540
_diffrn_reflns_av_sigmaI/netI 0.0586
_diffrn_reflns_limit_h_max 19
_diffrn_reflns_limit_h_min -20
_diffrn_reflns_limit_k_max 21
_diffrn_reflns_limit_k_min -21
_diffrn_reflns_limit_l_max 21
_diffrn_reflns_limit_l_min -21
_diffrn_reflns_number 48807
_diffrn_reflns_theta_full 31.00
_diffrn_reflns_theta_max 31.00
_diffrn_reflns_theta_min 1.79
_exptl_absorpt_coefficient_mu 1.127
_exptl_absorpt_correction_T_max 0.8350
_exptl_absorpt_correction_T_min 0.7682
_exptl_absorpt_correction_type multi-scan
_exptl_absorpt_process_details 'SADABS (Sheldrick, 2008)'
_exptl_crystal_colour colourless
_exptl_crystal_density_diffrn 1.562
_exptl_crystal_density_method 'not measured'
_exptl_crystal_description block
_exptl_crystal_F_000 1480
_exptl_crystal_size_max 0.25
_exptl_crystal_size_mid 0.22
_exptl_crystal_size_min 0.17
_refine_diff_density_max 1.518
_refine_diff_density_min -1.120
_refine_diff_density_rms 0.129
_refine_ls_extinction_method none
_refine_ls_goodness_of_fit_ref 1.101
_refine_ls_hydrogen_treatment constr
_refine_ls_matrix_type full
_refine_ls_number_parameters 372
_refine_ls_number_reflns 9943
_refine_ls_number_restraints 4
_refine_ls_restrained_S_all 1.101
_refine_ls_R_factor_all 0.0943
_refine_ls_R_factor_gt 0.0449
_refine_ls_shift/su_max 0.001
_refine_ls_shift/su_mean 0.000
_refine_ls_structure_factor_coef Fsqd
_refine_ls_weighting_details 'calc w=1/[\s^2^(Fo^2^)+(0.0402P)^2^+4.7766P] where P=(Fo^2^+2Fc^2^)/3'
_refine_ls_weighting_scheme calc
_refine_ls_wR_factor_gt 0.0925
_refine_ls_wR_factor_ref 0.1154
_reflns_number_gt 6490
_reflns_number_total 9943
_reflns_threshold_expression >2sigma(I)
_cod_data_source_file om5b00936_si_008.cif
_cod_data_source_block km339
_cod_original_sg_symbol_H-M 'P 21/n'
_cod_database_code 4088220

loop_
_symmetry_equiv_pos_as_xyz
'x, y, z'
'-x+1/2, y+1/2, -z+1/2'
'-x, -y, -z'
'x-1/2, -y-1/2, z-1/2'

loop_
_atom_site_label
_atom_site_type_symbol
_atom_site_fract_x
_atom_site_fract_y
_atom_site_fract_z
_atom_site_U_iso_or_equiv
_atom_site_adp_type
_atom_site_occupancy
_atom_site_symmetry_multiplicity
_atom_site_calc_flag
_atom_site_refinement_flags
_atom_site_disorder_assembly
_atom_site_disorder_group
Pd1 Pd 0.454823(18) 0.122273(15) 0.498430(16) 0.01795(7) Uani 1 1 d . . .
Cl1 Cl 0.34046(6) 0.05748(5) 0.57334(6) 0.02394(16) Uani 1 1 d . . .
Cl2 Cl 0.38639(6) 0.05141(6) 0.35933(6) 0.02714(18) Uani 1 1 d . . .
Cl3 Cl 0.7439(3) 0.2583(3) 0.6936(3) 0.0342(6) Uani 0.606(5) 1 d PD A 1
Cl3A Cl 0.4735(4) 0.0735(5) 0.8265(6) 0.0363(10) Uani 0.394(5) 1 d PD A 2
Cl4 Cl 0.23376(10) 0.50405(8) 0.53333(8) 0.0547(3) Uani 1 1 d . . .
Cl5 Cl 0.27188(9) 0.50753(7) 0.33501(8) 0.0458(3) Uani 1 1 d . . .
Cl6 Cl 0.81223(18) 0.20245(18) 0.49862(15) 0.0553(6) Uani 0.770(6) 1 d PD B 3
Cl6A Cl 0.5052(13) 0.1730(19) 0.2043(18) 0.060(2) Uani 0.230(6) 1 d PD B 4
N1 N 0.5662(2) 0.14195(18) 0.67970(18) 0.0212(6) Uani 1 1 d . . .
H1 H 0.5761 0.0859 0.6714 0.025 Uiso 1 1 calc R . .
N2 N 0.5010(2) 0.27191(17) 0.61769(18) 0.0209(5) Uani 1 1 d . . .
H2 H 0.5270 0.2970 0.6699 0.025 Uiso 1 1 calc R . .
N3 N 0.5351(2) 0.27538(18) 0.43025(19) 0.0219(6) Uani 1 1 d . . .
H3 H 0.5773 0.3026 0.4047 0.026 Uiso 1 1 calc R . .
N4 N 0.6082(2) 0.14768(18) 0.4031(2) 0.0245(6) Uani 1 1 d . . .
H4 H 0.6170 0.0914 0.4148 0.029 Uiso 1 1 calc R . .
N5 N 0.4764(3) 0.6096(2) 0.2227(3) 0.0435(9) Uani 1 1 d . . .
N6 N 0.5856(3) 0.3961(2) 0.2884(3) 0.0551(12) Uani 1 1 d . . .
C1 C 0.5150(2) 0.1858(2) 0.6096(2) 0.0205(6) Uani 1 1 d . . .
C2 C 0.6073(2) 0.1769(2) 0.7684(2) 0.0227(7) Uani 1 1 d . A .
C3 C 0.6879(3) 0.2332(2) 0.7834(2) 0.0256(7) Uani 1 1 d D . .
C4 C 0.7247(3) 0.2683(2) 0.8682(3) 0.0336(8) Uani 1 1 d . A .
H4A H 0.7787 0.3077 0.8775 0.040 Uiso 1 1 calc R . .
C5 C 0.6834(3) 0.2463(3) 0.9389(3) 0.0404(10) Uani 1 1 d . . .
H5 H 0.7076 0.2719 0.9969 0.049 Uiso 1 1 calc R A .
C6 C 0.6058(3) 0.1864(3) 0.9262(3) 0.0379(9) Uani 1 1 d . A .
H6 H 0.5789 0.1698 0.9759 0.045 Uiso 1 1 calc R . .
C7 C 0.5681(3) 0.1511(2) 0.8410(2) 0.0285(7) Uani 1 1 d D . .
C8 C 0.4924(15) 0.0797(16) 0.8299(19) 0.0363(10) Uani 0.606(5) 1 d PD A 1
H8A H 0.4639 0.0781 0.8834 0.054 Uiso 0.606(5) 1 calc PR A 1
H8B H 0.5234 0.0232 0.8234 0.054 Uiso 0.606(5) 1 calc PR A 1
H8C H 0.4403 0.0911 0.7758 0.054 Uiso 0.606(5) 1 calc PR A 1
C8A C 0.736(3) 0.251(2) 0.706(2) 0.0342(6) Uani 0.394(5) 1 d PD A 2
H8AA H 0.8026 0.2734 0.7291 0.051 Uiso 0.394(5) 1 calc PR A 2
H8AB H 0.6973 0.2956 0.6656 0.051 Uiso 0.394(5) 1 calc PR A 2
H8AC H 0.7382 0.1973 0.6714 0.051 Uiso 0.394(5) 1 calc PR A 2
C9 C 0.4465(2) 0.3252(2) 0.5468(2) 0.0213(6) Uani 1 1 d . . .
C10 C 0.3772(3) 0.3816(2) 0.5684(2) 0.0279(7) Uani 1 1 d . . .
H10 H 0.3665 0.3814 0.6281 0.033 Uiso 1 1 calc R . .
C11 C 0.3236(3) 0.4380(2) 0.5046(3) 0.0334(8) Uani 1 1 d . . .
C12 C 0.3398(3) 0.4404(2) 0.4180(3) 0.0321(8) Uani 1 1 d . . .
C13 C 0.4088(3) 0.3844(2) 0.3956(2) 0.0281(7) Uani 1 1 d . . .
H13 H 0.4193 0.3853 0.3359 0.034 Uiso 1 1 calc R . .
C14 C 0.4627(3) 0.3269(2) 0.4588(2) 0.0219(6) Uani 1 1 d . . .
C15 C 0.5430(3) 0.1886(2) 0.4397(2) 0.0226(7) Uani 1 1 d . . .
C16 C 0.6659(3) 0.1865(2) 0.3463(3) 0.0266(7) Uani 1 1 d . B .
C17 C 0.7625(3) 0.2115(3) 0.3831(3) 0.0353(9) Uani 1 1 d D . .
C18 C 0.8210(3) 0.2454(3) 0.3282(4) 0.0457(11) Uani 1 1 d . B .
H18 H 0.8870 0.2623 0.3535 0.055 Uiso 1 1 calc R . .
C19 C 0.7818(4) 0.2542(3) 0.2367(3) 0.0463(12) Uani 1 1 d . . .
H19 H 0.8211 0.2776 0.1988 0.056 Uiso 1 1 calc R B .
C20 C 0.6870(4) 0.2296(3) 0.1998(3) 0.0473(12) Uani 1 1 d . B .
H20 H 0.6614 0.2359 0.1364 0.057 Uiso 1 1 calc R . .
C21 C 0.6274(3) 0.1953(3) 0.2535(3) 0.0359(9) Uani 1 1 d D . .
C22 C 0.5215(16) 0.169(2) 0.211(2) 0.060(2) Uani 0.770(6) 1 d PD B 3
H22A H 0.4783 0.2201 0.2106 0.090 Uiso 0.770(6) 1 calc PR B 3
H22B H 0.5012 0.1217 0.2456 0.090 Uiso 0.770(6) 1 calc PR B 3
H22C H 0.5169 0.1500 0.1482 0.090 Uiso 0.770(6) 1 calc PR B 3
C22A C 0.798(3) 0.218(3) 0.4870(18) 0.0553(6) Uani 0.230(6) 1 d PD B 4
H22D H 0.7791 0.2744 0.5078 0.083 Uiso 0.230(6) 1 calc PR B 4
H22E H 0.8699 0.2117 0.5039 0.083 Uiso 0.230(6) 1 calc PR B 4
H22F H 0.7681 0.1705 0.5155 0.083 Uiso 0.230(6) 1 calc PR B 4
C23 C 0.4267(3) 0.5602(3) 0.1780(3) 0.0381(9) Uani 1 1 d . . .
C24 C 0.3628(4) 0.4964(3) 0.1215(4) 0.0558(13) Uani 1 1 d . . .
H24A H 0.3611 0.5081 0.0575 0.084 Uiso 1 1 calc R . .
H24B H 0.2962 0.5011 0.1317 0.084 Uiso 1 1 calc R . .
H24C H 0.3882 0.4372 0.1371 0.084 Uiso 1 1 calc R . .
C25 C 0.6323(3) 0.4416(3) 0.2571(3) 0.0406(10) Uani 1 1 d . . .
C26 C 0.6926(4) 0.5012(3) 0.2179(4) 0.0497(12) Uani 1 1 d . . .
H26A H 0.6517 0.5494 0.1873 0.075 Uiso 1 1 calc R . .
H26B H 0.7213 0.4694 0.1739 0.075 Uiso 1 1 calc R . .
H26C H 0.7453 0.5249 0.2660 0.075 Uiso 1 1 calc R . .

loop_
_atom_site_aniso_label
_atom_site_aniso_U_11
_atom_site_aniso_U_22
_atom_site_aniso_U_33
_atom_site_aniso_U_23
_atom_site_aniso_U_13
_atom_site_aniso_U_12
Pd1 0.01795(11) 0.01624(11) 0.01838(11) -0.00075(9) 0.00150(8) -0.00010(10)
Cl1 0.0219(4) 0.0218(4) 0.0284(4) 0.0018(3) 0.0065(3) -0.0005(3)
Cl2 0.0261(4) 0.0255(4) 0.0268(4) -0.0088(3) -0.0002(3) 0.0016(3)
Cl3 0.0290(12) 0.0325(11) 0.0417(15) 0.0009(10) 0.0092(8) -0.0094(8)
Cl3A 0.039(3) 0.0379(17) 0.0319(12) -0.0002(10) 0.007(2) -0.0131(16)
Cl4 0.0630(8) 0.0545(7) 0.0462(6) 0.0007(5) 0.0115(6) 0.0389(6)
Cl5 0.0537(7) 0.0394(6) 0.0415(6) 0.0175(4) 0.0053(5) 0.0221(5)
Cl6 0.0322(12) 0.0755(15) 0.0531(10) 0.0332(9) -0.0005(7) -0.0069(9)
Cl6A 0.071(5) 0.069(3) 0.037(4) 0.001(2) 0.006(4) -0.023(5)
N1 0.0234(14) 0.0181(13) 0.0186(12) -0.0007(10) -0.0023(11) -0.0006(10)
N2 0.0233(14) 0.0189(13) 0.0183(13) -0.0020(10) 0.0000(11) 0.0004(11)
N3 0.0248(14) 0.0206(13) 0.0224(14) 0.0021(10) 0.0094(12) 0.0006(11)
N4 0.0278(15) 0.0182(13) 0.0317(15) 0.0001(11) 0.0157(13) 0.0008(11)
N5 0.047(2) 0.040(2) 0.0374(19) -0.0108(16) -0.0030(17) 0.0114(17)
N6 0.055(3) 0.033(2) 0.088(3) 0.015(2) 0.038(3) 0.0057(18)
C1 0.0182(15) 0.0186(15) 0.0239(16) 0.0022(12) 0.0029(12) -0.0032(12)
C2 0.0228(16) 0.0215(16) 0.0194(15) 0.0019(12) -0.0043(13) 0.0006(12)
C3 0.0254(17) 0.0211(16) 0.0262(17) 0.0023(13) -0.0025(14) -0.0023(13)
C4 0.0277(19) 0.0287(19) 0.037(2) -0.0030(15) -0.0079(16) -0.0052(15)
C5 0.045(2) 0.045(2) 0.0232(18) -0.0045(17) -0.0078(17) -0.0054(19)
C6 0.048(2) 0.042(2) 0.0208(17) 0.0006(16) 0.0009(17) -0.0073(19)
C7 0.0313(19) 0.0281(17) 0.0235(17) 0.0024(14) 0.0008(14) -0.0033(14)
C8 0.039(3) 0.0379(17) 0.0319(12) -0.0002(10) 0.007(2) -0.0131(16)
C8A 0.0290(12) 0.0325(11) 0.0417(15) 0.0009(10) 0.0092(8) -0.0094(8)
C9 0.0232(16) 0.0190(15) 0.0200(15) -0.0004(12) 0.0016(13) 0.0044(12)
C10 0.0345(19) 0.0245(17) 0.0239(16) 0.0016(14) 0.0053(14) 0.0065(15)
C11 0.038(2) 0.0279(19) 0.0322(19) 0.0010(15) 0.0048(17) 0.0142(16)
C12 0.038(2) 0.0259(18) 0.0294(18) 0.0080(15) 0.0008(16) 0.0108(16)
C13 0.0351(19) 0.0240(17) 0.0251(16) 0.0086(14) 0.0069(15) 0.0053(15)
C14 0.0246(16) 0.0175(15) 0.0238(16) 0.0014(12) 0.0058(13) 0.0034(12)
C15 0.0256(17) 0.0189(15) 0.0197(15) -0.0008(12) -0.0022(13) 0.0010(13)
C16 0.0342(19) 0.0187(16) 0.0324(18) 0.0015(13) 0.0189(16) 0.0040(14)
C17 0.034(2) 0.031(2) 0.045(2) 0.0131(17) 0.0178(18) 0.0061(16)
C18 0.038(2) 0.040(2) 0.068(3) 0.015(2) 0.031(2) 0.0060(19)
C19 0.061(3) 0.034(2) 0.058(3) 0.008(2) 0.044(3) 0.007(2)
C20 0.078(4) 0.038(2) 0.036(2) -0.0024(18) 0.035(2) -0.007(2)
C21 0.056(3) 0.0259(19) 0.0294(19) -0.0035(15) 0.0179(19) -0.0033(18)
C22 0.071(5) 0.069(3) 0.037(4) 0.001(2) 0.006(4) -0.023(5)
C22A 0.0322(12) 0.0755(15) 0.0531(10) 0.0332(9) -0.0005(7) -0.0069(9)
C23 0.036(2) 0.041(2) 0.034(2) -0.0074(18) 0.0010(18) 0.0118(18)
C24 0.042(3) 0.060(3) 0.057(3) -0.025(2) -0.006(2) 0.005(2)
C25 0.049(3) 0.026(2) 0.055(3) 0.0069(18) 0.031(2) 0.0061(18)
C26 0.056(3) 0.039(2) 0.068(3) 0.003(2) 0.041(3) -0.002(2)

loop_
_atom_type_symbol
_atom_type_description
_atom_type_scat_dispersion_real
_atom_type_scat_dispersion_imag
_atom_type_scat_source
C C 0.0033 0.0016 'International Tables Vol C Tables 4.2.6.8 and 6.1.1.4'
H H 0.0000 0.0000 'International Tables Vol C Tables 4.2.6.8 and 6.1.1.4'
Cl Cl 0.1484 0.1585 'International Tables Vol C Tables 4.2.6.8 and 6.1.1.4'
N N 0.0061 0.0033 'International Tables Vol C Tables 4.2.6.8 and 6.1.1.4'
Pd Pd -0.9988 1.0072 'International Tables Vol C Tables 4.2.6.8 and 6.1.1.4'

loop_
_geom_angle_atom_site_label_1
_geom_angle_atom_site_label_2
_geom_angle_atom_site_label_3
_geom_angle
_geom_angle_publ_flag
C15 Pd1 C1 86.82(13) yes
C15 Pd1 Cl2 89.95(10) ?
C1 Pd1 Cl2 176.68(9) ?
C15 Pd1 Cl1 173.45(10) ?
C1 Pd1 Cl1 89.90(9) ?
Cl2 Pd1 Cl1 93.24(3) yes
C1 N1 C2 126.3(3) ?
C1 N1 H1 116.8 ?
C2 N1 H1 116.8 ?
C1 N2 C9 123.8(3) ?
C1 N2 H2 118.1 ?
C9 N2 H2 118.1 ?
C15 N3 C14 124.3(3) ?
C15 N3 H3 117.9 ?
C14 N3 H3 117.9 ?
C15 N4 C16 126.1(3) ?
C15 N4 H4 116.9 ?
C16 N4 H4 116.9 ?
N1 C1 N2 119.2(3) ?
N1 C1 Pd1 119.3(2) ?
N2 C1 Pd1 121.4(2) ?
C7 C2 C3 119.6(3) ?
C7 C2 N1 119.2(3) ?
C3 C2 N1 121.1(3) ?
C4 C3 C2 120.4(3) ?
C4 C3 C8A 121.3(14) ?
C2 C3 C8A 118.2(14) ?
C4 C3 Cl3 120.0(3) ?
C2 C3 Cl3 119.6(3) ?
C5 C4 C3 120.1(4) ?
C5 C4 H4A 120.0 ?
C3 C4 H4A 120.0 ?
C4 C5 C6 120.2(4) ?
C4 C5 H5 119.9 ?
C6 C5 H5 119.9 ?
C7 C6 C5 120.1(4) ?
C7 C6 H6 120.0 ?
C5 C6 H6 120.0 ?
C6 C7 C2 119.4(3) ?
C6 C7 C8 119.6(11) ?
C2 C7 C8 120.7(11) ?
C6 C7 Cl3A 119.7(4) ?
C2 C7 Cl3A 120.9(4) ?
C7 C8 H8A 109.5 ?
C7 C8 H8B 109.5 ?
C7 C8 H8C 109.5 ?
C3 C8A H8AA 109.5 ?
C3 C8A H8AB 109.5 ?
H8AA C8A H8AB 109.5 ?
C3 C8A H8AC 109.5 ?
H8AA C8A H8AC 109.5 ?
H8AB C8A H8AC 109.5 ?
C10 C9 C14 119.0(3) ?
C10 C9 N2 117.3(3) ?
C14 C9 N2 123.6(3) ?
C11 C10 C9 121.1(3) ?
C11 C10 H10 119.5 ?
C9 C10 H10 119.5 ?
C10 C11 C12 120.1(3) ?
C10 C11 Cl4 119.5(3) ?
C12 C11 Cl4 120.4(3) ?
C11 C12 C13 119.4(3) ?
C11 C12 Cl5 121.6(3) ?
C13 C12 Cl5 118.9(3) ?
C12 C13 C14 121.3(3) ?
C12 C13 H13 119.4 ?
C14 C13 H13 119.4 ?
C13 C14 C9 119.2(3) ?
C13 C14 N3 116.8(3) ?
C9 C14 N3 124.0(3) ?
N4 C15 N3 118.1(3) ?
N4 C15 Pd1 120.7(2) ?
N3 C15 Pd1 121.1(2) ?
C17 C16 C21 119.7(3) ?
C17 C16 N4 119.9(3) ?
C21 C16 N4 120.3(4) ?
C16 C17 C18 120.6(4) ?
C16 C17 C22A 119.0(19) ?
C18 C17 C22A 119.4(19) ?
C16 C17 Cl6 120.8(3) ?
C18 C17 Cl6 118.5(4) ?
C19 C18 C17 119.1(5) ?
C19 C18 H18 120.5 ?
C17 C18 H18 120.5 ?
C20 C19 C18 120.8(4) ?
C20 C19 H19 119.6 ?
C18 C19 H19 119.6 ?
C19 C20 C21 121.0(4) ?
C19 C20 H20 119.5 ?
C21 C20 H20 119.5 ?
C16 C21 C20 118.8(4) ?
C16 C21 C22 121.3(14) ?
C20 C21 C22 119.9(14) ?
C16 C21 Cl6A 122.2(10) ?
C20 C21 Cl6A 118.9(10) ?
C21 C22 H22A 109.5 ?
C21 C22 H22B 109.5 ?
C21 C22 H22C 109.5 ?
C17 C22A H22D 109.5 ?
C17 C22A H22E 109.5 ?
C17 C22A H22F 109.5 ?
N5 C23 C24 179.5(6) ?
C23 C24 H24A 109.5 ?
C23 C24 H24B 109.5 ?
H24A C24 H24B 109.5 ?
C23 C24 H24C 109.5 ?
H24A C24 H24C 109.5 ?
H24B C24 H24C 109.5 ?
N6 C25 C26 179.3(5) ?
C25 C26 H26A 109.5 ?
C25 C26 H26B 109.5 ?
H26A C26 H26B 109.5 ?
C25 C26 H26C 109.5 ?
H26A C26 H26C 109.5 ?
H26B C26 H26C 109.5 ?

loop_
_geom_bond_atom_site_label_1
_geom_bond_atom_site_label_2
_geom_bond_distance
_geom_bond_publ_flag
Pd1 C15 1.958(3) yes
Pd1 C1 1.960(3) yes
Pd1 Cl2 2.3683(9) yes
Pd1 Cl1 2.3755(8) yes
Cl3 C3 1.759(5) ?
Cl3A C7 1.751(6) ?
Cl4 C11 1.740(4) ?
Cl5 C12 1.729(4) ?
Cl6 C17 1.736(5) ?
Cl6A C21 1.733(16) ?
N1 C1 1.319(4) ?
N1 C2 1.439(4) ?
N1 H1 0.8800 ?
N2 C1 1.338(4) ?
N2 C9 1.422(4) ?
N2 H2 0.8800 ?
N3 C15 1.334(4) ?
N3 C14 1.423(4) ?
N3 H3 0.8800 ?
N4 C15 1.326(4) ?
N4 C16 1.434(4) ?
N4 H4 0.8800 ?
N5 C23 1.138(5) ?
N6 C25 1.128(5) ?
C2 C7 1.392(5) ?
C2 C3 1.393(5) ?
C3 C4 1.378(5) ?
C3 C8A 1.508(18) ?
C4 C5 1.370(6) ?
C4 H4A 0.9500 ?
C5 C6 1.397(6) ?
C5 H5 0.9500 ?
C6 C7 1.387(5) ?
C6 H6 0.9500 ?
C7 C8 1.501(16) ?
C8 H8A 0.9800 ?
C8 H8B 0.9800 ?
C8 H8C 0.9800 ?
C8A H8AA 0.9800 ?
C8A H8AB 0.9800 ?
C8A H8AC 0.9800 ?
C9 C10 1.389(5) ?
C9 C14 1.403(4) ?
C10 C11 1.381(5) ?
C10 H10 0.9500 ?
C11 C12 1.381(5) ?
C12 C13 1.386(5) ?
C13 C14 1.387(5) ?
C13 H13 0.9500 ?
C16 C17 1.389(6) ?
C16 C21 1.392(5) ?
C17 C18 1.393(5) ?
C17 C22A 1.54(3) ?
C18 C19 1.375(7) ?
C18 H18 0.9500 ?
C19 C20 1.368(7) ?
C19 H19 0.9500 ?
C20 C21 1.393(6) ?
C20 H20 0.9500 ?
C21 C22 1.53(2) ?
C22 H22A 0.9800 ?
C22 H22B 0.9800 ?
C22 H22C 0.9800 ?
C22A H22D 0.9800 ?
C22A H22E 0.9800 ?
C22A H22F 0.9800 ?
C23 C24 1.460(6) ?
C24 H24A 0.9800 ?
C24 H24B 0.9800 ?
C24 H24C 0.9800 ?
C25 C26 1.455(6) ?
C26 H26A 0.9800 ?
C26 H26B 0.9800 ?
C26 H26C 0.9800 ?

loop_
_geom_hbond_atom_site_label_D
_geom_hbond_atom_site_label_H
_geom_hbond_atom_site_label_A
_geom_hbond_distance_DH
_geom_hbond_distance_HA
_geom_hbond_distance_DA
_geom_hbond_angle_DHA
_geom_hbond_site_symmetry_A
_geom_hbond_publ_flag
N1 H1 Cl2 0.88 2.23 3.110(3) 173.3 3_656 yes
N2 H2 N5 0.88 2.17 2.979(4) 152.2 3_666 yes
N3 H3 N6 0.88 2.29 3.034(5) 142.0 . yes
N4 H4 Cl1 0.88 2.34 3.213(3) 169.3 3_656 yes
